data_1529888
loop_
_publ_author_name
'Li, Yufeng'
'Jian, Fangfang'

_publ_section_title
;
 Molecular Structures of the Products of a Diphosphonate Ester Building
 Block with Lewis Bases.
;
_journal_issue 8
_journal_name_full 'Molecules (Basel, Switzerland)'
_journal_page_first 14435
_journal_page_last 14450
_journal_paper_doi 10.3390/molecules200814435
_journal_volume 20
_journal_year 2015
_chemical_formula_sum 'C12 H18 Na2 O12 P2'
_chemical_formula_weight 462.18
_chemical_name_systematic
; 
 ? 
;
_space_group_IT_number 62
_symmetry_cell_setting orthorhombic
_symmetry_space_group_name_Hall '-P 2ac 2n'
_symmetry_space_group_name_H-M 'P n m a'
_atom_sites_solution_hydrogens geom
_atom_sites_solution_primary direct
_atom_sites_solution_secondary difmap
_audit_creation_method SHELXL-97
_cell_angle_alpha 90.00
_cell_angle_beta 90.00
_cell_angle_gamma 90.00
_cell_formula_units_Z 4
_cell_length_a 8.2010(16)
_cell_length_b 28.502(6)
_cell_length_c 9.7120(19)
_cell_measurement_temperature 293(2)
_cell_volume 2270.1(8)
_computing_cell_refinement 'Bruker SAINT'
_computing_data_collection 'Bruker SMART'
_computing_data_reduction 'Bruker SAINT'
_computing_molecular_graphics 'Bruker SHELXTL'
_computing_publication_material 'Bruker SHELXTL'
_computing_structure_refinement 'SHELXL-97 (Sheldrick, 1997)'
_computing_structure_solution 'SHELXS-97 (Sheldrick, 1990)'
_diffrn_ambient_temperature 293(2)
_diffrn_measured_fraction_theta_full 0.996
_diffrn_measured_fraction_theta_max 0.996
_diffrn_measurement_device_type 'CCD area detector'
_diffrn_measurement_method 'phi and omega scans'
_diffrn_radiation_monochromator graphite
_diffrn_radiation_source 'fine-focus sealed tube'
_diffrn_radiation_type MoK\a
_diffrn_radiation_wavelength 0.71073
_diffrn_reflns_av_R_equivalents 0.0000
_diffrn_reflns_av_sigmaI/netI 0.0540
_diffrn_reflns_limit_h_max 9
_diffrn_reflns_limit_h_min 0
_diffrn_reflns_limit_k_max 0
_diffrn_reflns_limit_k_min -33
_diffrn_reflns_limit_l_max 11
_diffrn_reflns_limit_l_min 0
_diffrn_reflns_number 2035
_diffrn_reflns_theta_full 25.00
_diffrn_reflns_theta_max 25.00
_diffrn_reflns_theta_min 1.43
_exptl_absorpt_coefficient_mu 0.280
_exptl_absorpt_correction_type none
_exptl_crystal_colour colorless
_exptl_crystal_density_diffrn 1.352
_exptl_crystal_density_method 'not measured'
_exptl_crystal_description block
_exptl_crystal_F_000 952
_exptl_crystal_size_max 0.25
_exptl_crystal_size_mid 0.20
_exptl_crystal_size_min 0.18
_refine_diff_density_max 1.396
_refine_diff_density_min -1.108
_refine_diff_density_rms 0.220
_refine_ls_extinction_method none
_refine_ls_goodness_of_fit_ref 1.065
_refine_ls_hydrogen_treatment constr
_refine_ls_matrix_type full
_refine_ls_number_parameters 133
_refine_ls_number_reflns 2035
_refine_ls_number_restraints 0
_refine_ls_restrained_S_all 1.065
_refine_ls_R_factor_all 0.1459
_refine_ls_R_factor_gt 0.0962
_refine_ls_shift/su_max 0.000
_refine_ls_shift/su_mean 0.000
_refine_ls_structure_factor_coef Fsqd
_refine_ls_weighting_details 'calc w=1/[\s^2^(Fo^2^)+(0.2000P)^2^+0.0000P] where P=(Fo^2^+2Fc^2^)/3'
_refine_ls_weighting_scheme calc
_refine_ls_wR_factor_gt 0.2405
_refine_ls_wR_factor_ref 0.2891
_reflns_number_gt 1239
_reflns_number_total 2035
_reflns_threshold_expression >2sigma(I)
_cod_data_source_file 4.CIF
_cod_data_source_block qj0737
_cod_depositor_comments
;
The following automatic conversions were performed:

'_symmetry_cell_setting' value 'Orthorhombic' changed to
'orthorhombic' according to
/usr/data/users/saulius/crontab/automatic-downloads/current/MDPI/lib/dictionaries/cif_core.dic
dictionary named 'cif_core.dic' version 2.4.2 from 2011-04-26.

Automatic conversion script
Id: cif_fix_values 3271 2015-04-21 07:52:19Z andrius 
;
_cod_original_sg_symbol_H-M Pnma
_cod_database_code 1529888

loop_
_symmetry_equiv_pos_as_xyz
'x, y, z'
'-x+1/2, -y, z+1/2'
'-x, y+1/2, -z'
'x+1/2, -y+1/2, -z+1/2'
'-x, -y, -z'
'x-1/2, y, -z-1/2'
'x, -y-1/2, z'
'-x-1/2, y-1/2, z-1/2'

loop_
_atom_site_label
_atom_site_type_symbol
_atom_site_fract_x
_atom_site_fract_y
_atom_site_fract_z
_atom_site_U_iso_or_equiv
_atom_site_adp_type
_atom_site_occupancy
_atom_site_symmetry_multiplicity
_atom_site_calc_flag
_atom_site_refinement_flags
P1 P 0.07396(19) 0.36112(5) 0.02340(15) 0.0263(5) Uani 1 1 d .
O1 O 0.2596(5) 0.38026(16) 0.0231(4) 0.0375(11) Uani 1 1 d .
O2 O 0.0786(5) 0.31770(13) 0.1102(4) 0.0344(11) Uani 1 1 d .
O3 O 0.0118(5) 0.35793(15) -0.1223(4) 0.0347(11) Uani 1 1 d .
C1 C 0.4751(10) 0.4315(4) -0.0432(10) 0.080(3) Uani 1 1 d .
H1A H 0.5157 0.4511 -0.1160 0.120 Uiso 1 1 calc R
H1B H 0.5539 0.4077 -0.0225 0.120 Uiso 1 1 calc R
H1C H 0.4558 0.4503 0.0373 0.120 Uiso 1 1 calc R
C2 C 0.3238(9) 0.4097(2) -0.0864(7) 0.0461(17) Uani 1 1 d .
H2A H 0.3430 0.3909 -0.1680 0.055 Uiso 1 1 calc R
H2B H 0.2448 0.4338 -0.1095 0.055 Uiso 1 1 calc R
C3 C -0.0394(9) 0.4061(2) 0.1146(7) 0.0406(17) Uani 1 1 d .
H3B H -0.1540 0.3977 0.1134 0.049 Uiso 1 1 calc R
H3C H -0.0042 0.4063 0.2100 0.049 Uiso 1 1 calc R
C4 C -0.0216(8) 0.4549(2) 0.0578(7) 0.0355(15) Uani 1 1 d .
C5 C 0.0750(9) 0.4885(2) 0.1219(7) 0.0422(17) Uani 1 1 d .
H5A H 0.1259 0.4811 0.2047 0.051 Uiso 1 1 calc R
C6 C 0.0976(8) 0.5325(2) 0.0664(8) 0.0432(16) Uani 1 1 d .
H6A H 0.1639 0.5541 0.1115 0.052 Uiso 1 1 calc R
Na1 Na 0.6089(4) 0.2500 -0.0387(3) 0.0342(9) Uani 1 2 d S
O1W O 0.7107(5) 0.31295(16) -0.1831(5) 0.0459(12) Uani 1 1 d .
O2W O 0.3307(8) 0.2500 -0.1197(6) 0.0439(16) Uani 1 2 d S
O3W O 0.4861(6) 0.30804(16) 0.1158(4) 0.0416(12) Uani 1 1 d .
O4W O 0.8263(7) 0.2500 0.1232(6) 0.0358(14) Uani 1 2 d S
Na2 Na 0.2587(4) 0.2500 0.1237(3) 0.0344(9) Uani 1 2 d S

loop_
_atom_site_aniso_label
_atom_site_aniso_U_11
_atom_site_aniso_U_22
_atom_site_aniso_U_33
_atom_site_aniso_U_23
_atom_site_aniso_U_13
_atom_site_aniso_U_12
P1 0.0345(9) 0.0344(9) 0.0101(8) 0.0014(6) 0.0010(6) 0.0001(6)
O1 0.039(2) 0.056(3) 0.018(2) 0.0153(19) -0.0010(19) -0.006(2)
O2 0.045(3) 0.034(2) 0.024(2) 0.0027(17) 0.0055(19) 0.0002(18)
O3 0.045(3) 0.050(3) 0.009(2) -0.0026(18) -0.0062(18) -0.0005(19)
C1 0.072(6) 0.113(8) 0.055(6) 0.030(5) -0.016(5) -0.048(5)
C2 0.055(4) 0.063(4) 0.020(3) 0.017(3) 0.013(3) -0.008(3)
C3 0.057(4) 0.042(4) 0.023(4) 0.000(3) 0.009(3) 0.003(3)
C4 0.051(4) 0.035(3) 0.020(3) -0.002(3) 0.008(3) 0.011(3)
C5 0.065(4) 0.036(3) 0.025(4) 0.003(3) -0.008(3) 0.009(3)
C6 0.047(4) 0.049(4) 0.034(4) -0.005(3) -0.003(3) 0.005(3)
Na1 0.0387(18) 0.052(2) 0.0116(17) 0.000 -0.0010(15) 0.000
O1W 0.055(3) 0.061(3) 0.021(3) 0.008(2) 0.004(2) -0.009(2)
O2W 0.054(4) 0.060(4) 0.017(3) 0.000 -0.006(3) 0.000
O3W 0.055(3) 0.051(3) 0.018(2) -0.0021(19) 0.000(2) 0.007(2)
O4W 0.041(3) 0.052(4) 0.015(3) 0.000 -0.006(3) 0.000
Na2 0.0414(19) 0.0417(18) 0.0199(19) 0.000 0.0018(15) 0.000

loop_
_atom_type_symbol
_atom_type_description
_atom_type_scat_dispersion_real
_atom_type_scat_dispersion_imag
_atom_type_scat_source
C C 0.0033 0.0016 'International Tables Vol C Tables 4.2.6.8 and 6.1.1.4'
H H 0.0000 0.0000 'International Tables Vol C Tables 4.2.6.8 and 6.1.1.4'
O O 0.0106 0.0060 'International Tables Vol C Tables 4.2.6.8 and 6.1.1.4'
P P 0.1023 0.0942 'International Tables Vol C Tables 4.2.6.8 and 6.1.1.4'
Na Na 0.0362 0.0249 'International Tables Vol C Tables 4.2.6.8 and 6.1.1.4'

loop_
_geom_angle_atom_site_label_1
_geom_angle_atom_site_label_2
_geom_angle_atom_site_label_3
_geom_angle
_geom_angle_site_symmetry_1
_geom_angle_site_symmetry_3
O2 P1 O3 119.1(2) . .
O2 P1 O1 104.8(2) . .
O3 P1 O1 109.7(2) . .
O2 P1 C3 108.8(3) . .
O3 P1 C3 109.1(3) . .
O1 P1 C3 104.2(3) . .
C2 O1 P1 122.5(4) . .
P1 O2 Na2 134.5(3) . .
C2 C1 H1A 109.5 . .
C2 C1 H1B 109.5 . .
H1A C1 H1B 109.5 . .
C2 C1 H1C 109.5 . .
H1A C1 H1C 109.5 . .
H1B C1 H1C 109.5 . .
C1 C2 O1 110.2(6) . .
C1 C2 H2A 109.6 . .
O1 C2 H2A 109.6 . .
C1 C2 H2B 109.6 . .
O1 C2 H2B 109.6 . .
H2A C2 H2B 108.1 . .
C4 C3 P1 115.1(4) . .
C4 C3 H3B 108.5 . .
P1 C3 H3B 108.5 . .
C4 C3 H3C 108.5 . .
P1 C3 H3C 108.5 . .
H3B C3 H3C 107.5 . .
C5 C4 C6 117.5(6) . 5_565
C5 C4 C3 121.9(6) . .
C6 C4 C3 120.6(6) 5_565 .
C6 C5 C4 121.9(6) . .
C6 C5 H5A 119.0 . .
C4 C5 H5A 119.0 . .
C5 C6 C4 120.6(6) . 5_565
C5 C6 H6A 119.7 . .
C4 C6 H6A 119.7 5_565 .
O4W Na1 O2W 157.6(3) . .
O4W Na1 O1W 97.14(18) . 7_565
O2W Na1 O1W 97.87(17) . 7_565
O4W Na1 O1W 97.14(18) . .
O2W Na1 O1W 97.87(17) . .
O1W Na1 O1W 95.4(3) 7_565 .
O4W Na1 O3W 84.45(17) . .
O2W Na1 O3W 79.11(18) . .
O1W Na1 O3W 174.32(19) 7_565 .
O1W Na1 O3W 89.77(16) . .
O4W Na1 O3W 84.45(17) . 7_565
O2W Na1 O3W 79.11(18) . 7_565
O1W Na1 O3W 89.77(16) 7_565 7_565
O1W Na1 O3W 174.32(19) . 7_565
O3W Na1 O3W 85.0(2) . 7_565
O4W Na1 Na2 109.83(19) . .
O2W Na1 Na2 47.78(17) . .
O1W Na1 Na2 125.44(14) 7_565 .
O1W Na1 Na2 125.44(14) . .
O3W Na1 Na2 49.08(13) . .
O3W Na1 Na2 49.08(13) 7_565 .
O4W Na1 Na2 31.65(16) . 6_656
O2W Na1 Na2 125.97(19) . 6_656
O1W Na1 Na2 116.92(14) 7_565 6_656
O1W Na1 Na2 116.92(14) . 6_656
O3W Na1 Na2 62.23(13) . 6_656
O3W Na1 Na2 62.23(13) 7_565 6_656
Na2 Na1 Na2 78.18(8) . 6_656
Na1 O2W Na2 85.0(2) . .
Na1 O3W Na2 83.00(17) . .
Na1 O4W Na2 118.7(3) . 6_656
O2 Na2 O2 104.9(2) 7_565 .
O2 Na2 O2W 95.46(17) 7_565 .
O2 Na2 O2W 95.46(17) . .
O2 Na2 O3W 168.00(19) 7_565 .
O2 Na2 O3W 85.78(14) . .
O2W Na2 O3W 77.81(18) . .
O2 Na2 O3W 85.78(14) 7_565 7_565
O2 Na2 O3W 168.00(19) . 7_565
O2W Na2 O3W 77.81(18) . 7_565
O3W Na2 O3W 83.1(2) . 7_565
O2 Na2 O4W 100.71(16) 7_565 6_556
O2 Na2 O4W 100.71(16) . 6_556
O2W Na2 O4W 153.3(2) . 6_556
O3W Na2 O4W 82.26(17) . 6_556
O3W Na2 O4W 82.26(17) 7_565 6_556
O2 Na2 Na1 120.42(13) 7_565 .
O2 Na2 Na1 120.42(13) . .
O2W Na2 Na1 47.20(18) . .
O3W Na2 Na1 47.92(12) . .
O3W Na2 Na1 47.92(12) 7_565 .
O4W Na2 Na1 106.05(18) 6_556 .
O2 Na2 Na1 82.78(13) 7_565 6_556
O2 Na2 Na1 82.78(13) . 6_556
O2W Na2 Na1 177.1(2) . 6_556
O3W Na2 Na1 104.32(13) . 6_556
O3W Na2 Na1 104.32(13) 7_565 6_556
O4W Na2 Na1 29.66(15) 6_556 6_556
Na1 Na2 Na1 135.71(12) . 6_556

loop_
_geom_bond_atom_site_label_1
_geom_bond_atom_site_label_2
_geom_bond_distance
_geom_bond_site_symmetry_2
P1 O2 1.498(4) .
P1 O3 1.507(4) .
P1 O1 1.617(4) .
P1 C3 1.814(6) .
O1 C2 1.454(7) .
O2 Na2 2.434(4) .
C1 C2 1.449(10) .
C1 H1A 0.9600 .
C1 H1B 0.9600 .
C1 H1C 0.9600 .
C2 H2A 0.9700 .
C2 H2B 0.9700 .
C3 C4 1.503(9) .
C3 H3B 0.9700 .
C3 H3C 0.9700 .
C4 C5 1.390(9) .
C4 C6 1.404(10) 5_565
C5 C6 1.379(9) .
C5 H5A 0.9300 .
C6 C4 1.404(10) 5_565
C6 H6A 0.9300 .
Na1 O4W 2.377(7) .
Na1 O2W 2.413(7) .
Na1 O1W 2.425(5) 7_565
Na1 O1W 2.425(5) .
Na1 O3W 2.450(5) .
Na1 O3W 2.450(5) 7_565
Na1 Na2 3.276(5) .
Na1 Na2 4.214(5) 6_656
O2W Na2 2.436(7) .
O3W Na2 2.494(5) .
O4W Na2 2.520(7) 6_656
Na2 O2 2.434(4) 7_565
Na2 O3W 2.494(5) 7_565
Na2 O4W 2.520(7) 6_556
Na2 Na1 4.214(5) 6_556
